data_2000584
loop_
_publ_author_name
'John, E.'
'Schugar, H. J.'
'Potenza, J. A.'

_publ_section_title
;
 Structure of pentaamminechlororuthenium(III) bisulfate tetrahydrate
;
_journal_issue 9
_journal_name_full 'Acta Crystallographica Section C'
_journal_page_first 1574
_journal_page_last 1576
_journal_paper_doi 10.1107/S010827019200146X
_journal_volume 48
_journal_year 1992
_chemical_formula_moiety 'H15 Cl1 N5 Ru1,2(H1 O4 S1),4(H2 O1)'
_chemical_formula_sum 'Cl H25 N5 O12 Ru S2'
_chemical_formula_weight 487.88
_space_group_IT_number 2
_space_group_name_Hall '-P 1'
_space_group_name_H-M_alt 'P -1'
_symmetry_cell_setting triclinic
_symmetry_space_group_name_H-M 'P -1'
_cell_angle_alpha 100.369(5)
_cell_angle_beta 98.655(6)
_cell_angle_gamma 81.354(4)
_cell_formula_units_Z 2
_cell_length_a 10.0422(5)
_cell_length_b 14.1044(7)
_cell_length_c 6.3273(6)
_cell_volume 864.49(10)
_diffrn_radiation_type Mo
_diffrn_radiation_wavelength 0.71073
_exptl_absorpt_coefficient_mu 1.33
_exptl_crystal_density_diffrn 1.874
_exptl_crystal_density_meas 1.86
_exptl_crystal_F_000 498
_cod_data_source_file gr0193.cif
_cod_data_source_block gr0193a
_cod_original_cell_volume 864.5(3)
_cod_original_formula_sum 'H25 Cl1 N5 O12 Ru1 S2'
_cod_database_code 2000584

loop_
_space_group_symop_id
_space_group_symop_operation_xyz
1 x,y,z
2 -x,-y,-z

loop_
_atom_site_label
_atom_site_fract_x
_atom_site_fract_y
_atom_site_fract_z
Ru .492360(10) .236420(10) .08119(2)
Cl .42704(5) .16031(4) .34828(8)
S(1) .74820(4) .50234(3) .26578(7)
S(2) .09984(5) .84746(3) .25229(7)
O(1) .7065(2) .44760(10) .4175(2)
O(2) .7281(2) .60720(10) .3540(3)
O(3) .6670(2) .48390(10) .0534(3)
O(4) .8919(2) .47170(10) .2416(4)
O(5) .0438(2) .79610(10) .3938(3)
O(6) .2307(2) .8773(2) .3582(3)
O(7) .0062(2) .93360(10) .2073(4)
O(8) .1207(2) .7820(2) .0504(3)
O(9) .7338(2) .98400(10) .2538(3)
O(10) .0887(2) .59300(10) .2409(3)
O(11) .1180(2) .3249(2) .2536(4)
O(12) .0974(2) .1171(2) .2696(3)
N(1) .6886(2) .23810(10) .2506(3)
N(2) .5538(2) .30340(10) -.1517(3)
N(3) .4350(2) .37640(10) .2477(3)
N(4) .5560(2) .09870(10) -.0949(3)
N(5) .2946(2) .23790(10) -.0897(3)
H(N11) .746(2) .226(2) .167(4)
H(N12) .707(2) .297(2) .313(4)
H(N13) .694(2) .203(2) .350(4)
H(N21) .591(2) .352(2) -.100(4)
H(N22) .494(3) .325(2) -.237(4)
H(N23) .609(2) .280(2) -.219(4)
H(N31) .391(2) .418(2) .153(4)
H(N32) .506(2) .402(2) .304(4)
H(N33) .385(2) .384(2) .340(4)
H(N41) .609(3) .096(2) -.196(4)
H(N42) .504(2) .078(2) -.165(4)
H(N43) .601(3) .062(2) -.010(4)
H(N51) .227(3) .254(2) -.003(4)
H(N52) .285(3) .274(2) -.177(4)
H(N53) .284(3) .182(2) -.139(4)
H(O101) .163(3) .577(2) .371(5)
H(O91) .812(3) .978(2) .229(5)
H(O121) .196(3) .136(2) .284(5)
H(O102) .004(3) .555(2) .254(5)
H(O111) .045(3) .349(2) .233(5)
H(O122) .086(3) .051(2) .294(5)
H(O92) .746(3) 1.024(2) .333(5)
H(O112) .160(3) .342(2) .335(5)

loop_
_geom_bond_atom_site_label_1
_geom_bond_atom_site_label_2
_geom_bond_distance
Ru Cl 2.3742(5)
Ru N(1) 2.098(2)
Ru N(2) 2.096(2)
Ru N(3) 2.106(2)
Ru N(4) 2.118(2)
Ru N(5) 2.113(2)
S(1) O(1) 1.475(2)
S(1) O(2) 1.478(2)
S(1) O(3) 1.465(2)
S(1) O(4) 1.466(2)
S(2) O(5) 1.467(2)
S(2) O(6) 1.468(2)
S(2) O(7) 1.464(2)
S(2) O(8) 1.458(2)
